data_7101229
loop_
_publ_author_name
'Ian J. Hewitt'
'Jin-Kui Tang'
'N. T. Madhu'
'Rodolphe Cl\'erac'
'Gernot Buth'
'Christopher E. Anson'
'Annie K. Powell'

_publ_section_title 'A series of new structural models for the OEC in photosystem II'
_journal_issue 25
_journal_name_full 'Chemical Communications'
_journal_paper_doi 10.1039/b518026k
_journal_year 2006
_chemical_formula_sum 'C40.7 H66.8 Ca Cl3.8 Mn4 N3 O19.2'
_chemical_formula_weight 1299.92
_chemical_name_systematic
;
?
;
_space_group_IT_number 2
_symmetry_cell_setting triclinic
_symmetry_space_group_name_Hall '-P 1'
_symmetry_space_group_name_H-M 'P -1'
_atom_sites_solution_hydrogens geom
_atom_sites_solution_primary direct
_atom_sites_solution_secondary difmap
_audit_creation_method SHELXL-97
_cell_angle_alpha 88.148(9)
_cell_angle_beta 83.900(8)
_cell_angle_gamma 82.349(8)
_cell_formula_units_Z 2
_cell_length_a 12.7590(12)
_cell_length_b 14.3574(14)
_cell_length_c 15.6647(17)
_cell_measurement_reflns_used 13341
_cell_measurement_temperature 150(2)
_cell_measurement_theta_max 29.63
_cell_measurement_theta_min 1.48
_cell_volume 2827.4(5)
_computing_cell_refinement 'X-Area 1.09 (Stoe & Cie GmbH, 2000)'
_computing_data_collection 'WinXpose 1.05 (Stoe & Cie GmbH, 2000)'
_computing_data_reduction 'X-Area 1.09 (Stoe & Cie GmbH, 2000)'
_computing_molecular_graphics 'SHELXTL 5.1 (Bruker AXS Inc., 1997)'
_computing_publication_material 'SHELXTL 5.1 (Bruker AXS Inc., 1997)'
_computing_structure_refinement 'SHELXTL 5.1 (Bruker AXS Inc., 1997)'
_computing_structure_solution 'SHELXTL 5.1 (Bruker AXS Inc., 1997)'
_diffrn_ambient_temperature 150(2)
_diffrn_detector_area_resol_mean 6.667
_diffrn_measured_fraction_theta_full 0.921
_diffrn_measured_fraction_theta_max 0.918
_diffrn_measurement_device_type 'Stoe IPDS II'
_diffrn_measurement_method 'area detector'
_diffrn_radiation_monochromator silicon
_diffrn_radiation_source synchrotron
_diffrn_radiation_type synchrotron
_diffrn_radiation_wavelength 0.79999
_diffrn_reflns_av_R_equivalents 0.1136
_diffrn_reflns_av_sigmaI/netI 0.1187
_diffrn_reflns_limit_h_max 14
_diffrn_reflns_limit_h_min -13
_diffrn_reflns_limit_k_max 16
_diffrn_reflns_limit_k_min -16
_diffrn_reflns_limit_l_max 17
_diffrn_reflns_limit_l_min -17
_diffrn_reflns_number 15575
_diffrn_reflns_theta_full 26.50
_diffrn_reflns_theta_max 27.00
_diffrn_reflns_theta_min 2.58
_exptl_absorpt_coefficient_mu 1.399
_exptl_absorpt_correction_T_max 0.991
_exptl_absorpt_correction_T_min 0.942
_exptl_absorpt_correction_type multi-scan
_exptl_absorpt_process_details
;
XPREP in SHELXTL 5.1 (Bruker AXS Inc., 1997)
;
_exptl_crystal_colour brown
_exptl_crystal_density_diffrn 1.527
_exptl_crystal_density_method 'not measured'
_exptl_crystal_description needle
_exptl_crystal_F_000 1340
_exptl_crystal_size_max 0.08
_exptl_crystal_size_mid 0.012
_exptl_crystal_size_min 0.005
_refine_diff_density_max 0.577
_refine_diff_density_min -0.550
_refine_diff_density_rms 0.096
_refine_ls_extinction_method none
_refine_ls_goodness_of_fit_ref 1.076
_refine_ls_hydrogen_treatment constr
_refine_ls_matrix_type full
_refine_ls_number_parameters 650
_refine_ls_number_reflns 7959
_refine_ls_number_restraints 14
_refine_ls_restrained_S_all 1.076
_refine_ls_R_factor_all 0.1340
_refine_ls_R_factor_gt 0.0849
_refine_ls_shift/su_max 0.000
_refine_ls_shift/su_mean 0.000
_refine_ls_structure_factor_coef Fsqd
_refine_ls_weighting_details 'calc w=1/[\s^2^(Fo^2^)+(0.0933P)^2^+5.1485P] where P=(Fo^2^+2Fc^2^)/3'
_refine_ls_weighting_scheme calc
_refine_ls_wR_factor_gt 0.1970
_refine_ls_wR_factor_ref 0.2277
_reflns_number_gt 5019
_reflns_number_total 7959
_reflns_threshold_expression >2sigma(I)
_cod_data_source_file b518026k.txt
_cod_database_code 7101229

loop_
_symmetry_equiv_pos_as_xyz
'x, y, z'
'-x, -y, -z'

loop_
_atom_site_label
_atom_site_type_symbol
_atom_site_fract_x
_atom_site_fract_y
_atom_site_fract_z
_atom_site_U_iso_or_equiv
_atom_site_adp_type
_atom_site_occupancy
_atom_site_symmetry_multiplicity
_atom_site_calc_flag
_atom_site_refinement_flags
_atom_site_disorder_assembly
_atom_site_disorder_group
Mn1 Mn 0.30997(12) 0.14237(9) 0.31004(11) 0.0608(4) Uani 1 1 d . A .
Mn2 Mn 0.14351(11) 0.33675(9) 0.32871(10) 0.0560(4) Uani 1 1 d . A .
Mn3 Mn 0.39332(11) 0.35659(9) 0.31921(10) 0.0549(4) Uani 1 1 d . A .
Mn4 Mn 0.26808(11) 0.25911(9) 0.50677(10) 0.0584(4) Uani 1 1 d . A .
Ca1 Ca 0.30275(17) 0.29676(14) 0.13782(15) 0.0672(6) Uani 1 1 d . . .
Cl1 Cl 0.09377(19) 0.17748(16) 0.2876(2) 0.0709(7) Uani 1 1 d . . .
Cl2 Cl 0.22655(17) 0.48335(14) 0.36479(17) 0.0599(6) Uani 1 1 d . . .
Cl3 Cl 0.26677(19) 0.36968(16) 0.62226(18) 0.0655(7) Uani 1 1 d . . .
O1 O 0.2886(5) 0.2766(4) 0.3074(4) 0.0540(15) Uani 1 1 d . A .
O2 O 0.3466(6) 0.1436(4) 0.1904(5) 0.0728(19) Uani 1 1 d D A .
C1A C 0.3279(13) 0.0539(10) 0.1529(9) 0.076(4) Uani 0.75 1 d PDU A 1
H1A H 0.2525 0.0579 0.1395 0.091 Uiso 0.75 1 calc PR A 1
C11A C 0.4024(14) 0.0447(11) 0.0714(10) 0.091(5) Uani 0.75 1 d PD A 1
H11A H 0.3832 0.0974 0.0323 0.136 Uiso 0.75 1 calc PR A 1
H11B H 0.3968 -0.0146 0.0438 0.136 Uiso 0.75 1 calc PR A 1
H11C H 0.4755 0.0452 0.0849 0.136 Uiso 0.75 1 calc PR A 1
C2A C 0.350(2) -0.0218(14) 0.2210(18) 0.108(9) Uani 0.75 1 d PD A 1
H2A1 H 0.3257 -0.0808 0.2048 0.130 Uiso 0.75 1 calc PR A 1
H2A2 H 0.4274 -0.0342 0.2260 0.130 Uiso 0.75 1 calc PR A 1
C1B C 0.403(4) 0.056(2) 0.156(3) 0.088(12) Uiso 0.25 1 d PDU A 2
H1B H 0.4011 0.0605 0.0921 0.106 Uiso 0.25 1 calc PR A 2
C11B C 0.519(4) 0.025(5) 0.171(5) 0.15(3) Uiso 0.25 1 d PD A 2
H11D H 0.5630 0.0726 0.1466 0.232 Uiso 0.25 1 calc PR A 2
H11E H 0.5436 -0.0351 0.1437 0.232 Uiso 0.25 1 calc PR A 2
H11F H 0.5245 0.0188 0.2330 0.232 Uiso 0.25 1 calc PR A 2
C2B C 0.332(4) -0.017(4) 0.190(4) 0.058(15) Uiso 0.25 1 d PD A 2
H2B1 H 0.3706 -0.0812 0.1837 0.070 Uiso 0.25 1 calc PR A 2
H2B2 H 0.2678 -0.0121 0.1589 0.070 Uiso 0.25 1 calc PR A 2
N1 N 0.2971(7) 0.0086(6) 0.2976(8) 0.075(3) Uani 1 1 d . . .
C3 C 0.2418(8) -0.0434(7) 0.3452(10) 0.073(3) Uani 1 1 d . A .
H3 H 0.2287 -0.1009 0.3226 0.088 Uiso 1 1 calc R . .
C4 C 0.1992(8) -0.0215(7) 0.4286(9) 0.070(3) Uani 1 1 d . . .
C5 C 0.1379(9) -0.0863(8) 0.4740(12) 0.094(5) Uani 1 1 d . A .
H5 H 0.1250 -0.1401 0.4450 0.112 Uiso 1 1 calc R . .
C6 C 0.0971(10) -0.0747(9) 0.5566(12) 0.095(5) Uani 1 1 d . . .
H6 H 0.0581 -0.1206 0.5852 0.114 Uiso 1 1 calc R A .
C7 C 0.1127(8) 0.0061(7) 0.6003(9) 0.080(4) Uani 1 1 d . A .
H7 H 0.0821 0.0162 0.6578 0.096 Uiso 1 1 calc R . .
C8 C 0.1742(8) 0.0717(7) 0.5578(9) 0.070(3) Uani 1 1 d . . .
C9 C 0.2145(7) 0.0610(6) 0.4708(8) 0.065(3) Uani 1 1 d . A .
O3 O 0.2687(5) 0.1277(4) 0.4330(5) 0.0607(17) Uani 1 1 d . . .
O4 O 0.1986(5) 0.1496(4) 0.5950(5) 0.0678(18) Uani 1 1 d . A .
C10 C 0.1740(11) 0.1561(8) 0.6868(9) 0.095(4) Uani 1 1 d . . .
H10A H 0.1943 0.2148 0.7062 0.143 Uiso 1 1 calc R A .
H10B H 0.2134 0.1026 0.7150 0.143 Uiso 1 1 calc R . .
H10C H 0.0975 0.1553 0.7016 0.143 Uiso 1 1 calc R . .
O5 O 0.1263(5) 0.3065(4) 0.4491(4) 0.0591(16) Uani 1 1 d . . .
C12 C 0.0378(7) 0.3617(6) 0.4953(7) 0.061(3) Uani 1 1 d . A .
H12 H 0.0586 0.4243 0.5076 0.073 Uiso 1 1 calc R . .
C22 C 0.0014(8) 0.3146(7) 0.5793(7) 0.068(3) Uani 1 1 d . . .
H22A H 0.0600 0.3052 0.6157 0.102 Uiso 1 1 calc R A .
H22B H -0.0202 0.2537 0.5676 0.102 Uiso 1 1 calc R . .
H22C H -0.0590 0.3546 0.6088 0.102 Uiso 1 1 calc R . .
C13 C -0.0516(7) 0.3761(6) 0.4366(7) 0.063(3) Uani 1 1 d . . .
H13A H -0.0841 0.3176 0.4334 0.076 Uiso 1 1 calc R A .
H13B H -0.1076 0.4268 0.4582 0.076 Uiso 1 1 calc R . .
N2 N -0.0014(6) 0.4021(5) 0.3514(6) 0.061(2) Uani 1 1 d . A .
C14 C -0.0449(8) 0.4713(7) 0.3069(8) 0.066(3) Uani 1 1 d . . .
H14 H -0.1115 0.5029 0.3300 0.080 Uiso 1 1 calc R A .
C15 C 0.0000(8) 0.5041(7) 0.2247(8) 0.067(3) Uani 1 1 d . A .
C16 C -0.0544(10) 0.5856(8) 0.1885(9) 0.085(4) Uani 1 1 d . . .
H16 H -0.1176 0.6170 0.2177 0.102 Uiso 1 1 calc R A .
C17 C -0.0148(11) 0.6181(8) 0.1116(10) 0.093(4) Uani 1 1 d . A .
H17 H -0.0487 0.6749 0.0886 0.112 Uiso 1 1 calc R . .
C18 C 0.0738(10) 0.5709(8) 0.0652(9) 0.084(3) Uani 1 1 d . . .
H18 H 0.0974 0.5932 0.0096 0.101 Uiso 1 1 calc R A .
C19 C 0.1276(9) 0.4916(7) 0.1000(8) 0.071(3) Uani 1 1 d . A .
C20 C 0.0908(8) 0.4553(6) 0.1806(7) 0.063(3) Uani 1 1 d . . .
O6 O 0.1458(5) 0.3779(4) 0.2103(5) 0.0617(17) Uani 1 1 d . A .
O7 O 0.2166(6) 0.4393(5) 0.0596(5) 0.0729(19) Uani 1 1 d . A .
C21 C 0.2511(11) 0.4663(10) -0.0257(8) 0.096(4) Uani 1 1 d . . .
H21A H 0.3147 0.4241 -0.0469 0.144 Uiso 1 1 calc R B .
H21B H 0.2679 0.5310 -0.0265 0.144 Uiso 1 1 calc R . .
H21C H 0.1945 0.4624 -0.0627 0.144 Uiso 1 1 calc R . .
O8 O 0.3984(5) 0.3985(4) 0.2042(4) 0.0582(16) Uani 1 1 d . A .
C23 C 0.4680(10) 0.4660(7) 0.1820(8) 0.079(3) Uani 1 1 d . . .
H23 H 0.5387 0.4316 0.1602 0.094 Uiso 1 1 calc R B .
C33 C 0.4294(11) 0.5279(9) 0.1116(9) 0.095(4) Uani 1 1 d . B .
H33A H 0.4224 0.4897 0.0623 0.143 Uiso 1 1 calc R . .
H33B H 0.4802 0.5724 0.0947 0.143 Uiso 1 1 calc R . .
H33C H 0.3600 0.5626 0.1311 0.143 Uiso 1 1 calc R . .
C24 C 0.4836(9) 0.5192(7) 0.2611(7) 0.072(3) Uani 1 1 d . B .
H24A H 0.5498 0.5487 0.2517 0.087 Uiso 1 1 calc R . .
H24B H 0.4231 0.5690 0.2744 0.087 Uiso 1 1 calc R . .
N3 N 0.4899(6) 0.4505(5) 0.3309(6) 0.062(2) Uani 1 1 d . . .
C25 C 0.5522(8) 0.4535(6) 0.3911(7) 0.060(2) Uani 1 1 d . B .
H25 H 0.5936 0.5040 0.3900 0.072 Uiso 1 1 calc R . .
C26 C 0.5615(7) 0.3835(6) 0.4601(7) 0.057(2) Uani 1 1 d . . .
C27 C 0.6451(8) 0.3819(7) 0.5101(8) 0.069(3) Uani 1 1 d . B .
H27 H 0.6914 0.4287 0.5006 0.083 Uiso 1 1 calc R . .
C28 C 0.6626(8) 0.3149(7) 0.5724(8) 0.075(3) Uani 1 1 d . . .
H28 H 0.7226 0.3134 0.6038 0.090 Uiso 1 1 calc R B .
C29 C 0.5926(8) 0.2490(7) 0.5897(8) 0.070(3) Uani 1 1 d . B .
H29 H 0.6031 0.2037 0.6347 0.083 Uiso 1 1 calc R . .
C30 C 0.5074(7) 0.2488(6) 0.5418(7) 0.062(3) Uani 1 1 d . . .
C31 C 0.4870(7) 0.3181(6) 0.4783(7) 0.056(2) Uani 1 1 d . A .
O9 O 0.4006(5) 0.3173(4) 0.4366(4) 0.0560(16) Uani 1 1 d . . .
O10 O 0.4320(5) 0.1882(4) 0.5537(5) 0.0658(18) Uani 1 1 d . A .
C32 C 0.4647(10) 0.0957(7) 0.5866(10) 0.097(5) Uani 1 1 d . . .
H32A H 0.4045 0.0594 0.5916 0.145 Uiso 1 1 calc R B .
H32B H 0.4895 0.1003 0.6432 0.145 Uiso 1 1 calc R . .
H32C H 0.5226 0.0642 0.5473 0.145 Uiso 1 1 calc R . .
O11 O 0.4710(5) 0.1195(4) 0.3401(5) 0.0669(18) Uani 1 1 d . . .
O12 O 0.5332(5) 0.2502(4) 0.2860(5) 0.0609(17) Uani 1 1 d . . .
C34 C 0.5442(7) 0.1675(8) 0.3163(8) 0.073(3) Uani 1 1 d . A .
C35A C 0.6521(16) 0.1303(13) 0.3444(14) 0.059(5) Uiso 0.50 1 d P A 1
H35A H 0.7038 0.1722 0.3224 0.089 Uiso 0.50 1 calc PR A 1
H35B H 0.6747 0.0672 0.3219 0.089 Uiso 0.50 1 calc PR A 1
H35C H 0.6474 0.1276 0.4073 0.089 Uiso 0.50 1 calc PR A 1
C35B C 0.6558(19) 0.1141(16) 0.2924(17) 0.078(6) Uiso 0.50 1 d P A 2
H35D H 0.7055 0.1592 0.2745 0.118 Uiso 0.50 1 calc PR A 2
H35E H 0.6533 0.0716 0.2452 0.118 Uiso 0.50 1 calc PR A 2
H35F H 0.6795 0.0777 0.3424 0.118 Uiso 0.50 1 calc PR A 2
O13 O 0.4398(6) 0.2841(5) 0.0246(5) 0.082(2) Uani 1 1 d . B .
O14A O 0.1826(16) 0.2322(16) 0.0575(12) 0.067(5) Uiso 0.50 1 d P B 1
O14B O 0.213(3) 0.240(2) 0.031(2) 0.065(7) Uiso 0.30 1 d P B 2
C41B C 0.080(7) 0.234(5) 0.076(5) 0.13(3) Uiso 0.30 1 d P B 2
O14C O 0.221(4) 0.211(3) 0.039(4) 0.065(7) Uiso 0.20 1 d P B 3
O15C O 0.127(3) 0.153(3) -0.049(3) 0.080(10) Uiso 0.20 1 d P B 3
C42C C 0.140(4) 0.195(3) 0.010(3) 0.053(11) Uiso 0.20 1 d P B 3
C43C C 0.040(6) 0.234(4) 0.079(4) 0.054(14) Uiso 0.20 1 d P B 3
Cl5A Cl 0.2147(10) 0.0919(11) -0.0957(8) 0.081(3) Uiso 0.30 1 d P C 1
O51B O 0.2008(16) 0.1419(16) -0.1027(13) 0.094(6) Uiso 0.50 1 d P D 2
C51B C 0.258(4) 0.056(3) -0.090(3) 0.125(13) Uiso 0.50 1 d P D 2
O51C O 0.310(5) 0.072(4) -0.146(4) 0.129(18) Uiso 0.20 1 d P E 3
C51C C 0.305(8) -0.031(6) -0.122(6) 0.13(3) Uiso 0.20 1 d P E 3
Cl5B Cl 0.7012(8) 0.3123(6) 0.1938(6) 0.130(3) Uiso 0.50 1 d P F 1
O52A O 0.7760(15) 0.3494(12) 0.2363(12) 0.096(5) Uiso 0.50 1 d PD G 2
C52A C 0.832(8) 0.297(7) 0.294(6) 0.43(6) Uiso 0.50 1 d PD G 2
O53 O -0.0182(12) 0.1056(10) -0.1394(10) 0.170(5) Uiso 1 1 d . . .
C53 C -0.0285(19) 0.0081(16) -0.1408(15) 0.169(8) Uiso 1 1 d . . .
O54 O -0.1517(11) 0.2042(9) -0.2497(9) 0.148(4) Uiso 1 1 d . . .
C54 C -0.2015(14) 0.2908(12) -0.2127(12) 0.128(5) Uiso 1 1 d . . .
O55A O 0.4240(11) 0.1885(9) -0.1218(9) 0.104(4) Uiso 0.70 1 d P H 1
C55A C 0.430(2) 0.2446(16) -0.1969(18) 0.108(7) Uiso 0.70 1 d P H 1
O55B O 0.367(4) 0.262(3) -0.155(3) 0.141(14) Uiso 0.30 1 d P I 2
C55B C 0.370(7) 0.239(5) -0.215(5) 0.15(2) Uiso 0.30 1 d P I 2
O56A O 0.6533(12) 0.2852(10) 0.0350(9) 0.051(3) Uiso 0.40 1 d PD J 1
C56A C 0.708(5) 0.204(3) 0.007(4) 0.19(2) Uiso 0.40 1 d PD J 1
O56B O 0.0020(19) 0.2715(17) 0.1063(16) 0.088(6) Uiso 0.40 1 d P B 2
C56B C -0.050(5) 0.210(4) 0.086(4) 0.168(19) Uiso 0.40 1 d P B 2

loop_
_atom_site_aniso_label
_atom_site_aniso_U_11
_atom_site_aniso_U_22
_atom_site_aniso_U_33
_atom_site_aniso_U_23
_atom_site_aniso_U_13
_atom_site_aniso_U_12
Mn1 0.0556(8) 0.0476(7) 0.0830(11) -0.0006(7) -0.0216(8) -0.0090(6)
Mn2 0.0440(7) 0.0508(7) 0.0763(10) -0.0001(7) -0.0185(7) -0.0079(6)
Mn3 0.0471(8) 0.0499(7) 0.0719(10) 0.0042(7) -0.0162(7) -0.0150(6)
Mn4 0.0464(8) 0.0522(8) 0.0800(11) 0.0054(7) -0.0171(7) -0.0124(6)
Ca1 0.0638(13) 0.0647(12) 0.0752(14) -0.0031(10) -0.0231(11) -0.0028(10)
Cl1 0.0526(13) 0.0551(13) 0.111(2) -0.0066(13) -0.0234(14) -0.0157(10)
Cl2 0.0483(12) 0.0476(11) 0.0873(18) -0.0024(11) -0.0169(12) -0.0114(9)
Cl3 0.0523(13) 0.0636(14) 0.0827(18) -0.0027(12) -0.0130(13) -0.0107(11)
O1 0.047(3) 0.050(3) 0.068(4) 0.004(3) -0.016(3) -0.010(3)
O2 0.073(5) 0.063(4) 0.082(5) -0.007(4) -0.019(4) 0.001(3)
C1A 0.072(10) 0.079(10) 0.075(10) -0.021(8) -0.021(9) 0.012(7)
C11A 0.110(13) 0.082(10) 0.074(11) -0.012(8) -0.013(11) 0.016(9)
C2A 0.13(2) 0.073(12) 0.14(2) 0.014(13) -0.062(19) -0.035(12)
N1 0.059(5) 0.067(6) 0.096(8) -0.017(6) -0.013(6) 0.003(5)
C3 0.053(6) 0.042(5) 0.130(11) 0.004(6) -0.028(7) -0.012(5)
C4 0.046(5) 0.057(6) 0.111(10) 0.009(6) -0.025(6) -0.011(5)
C5 0.057(7) 0.054(6) 0.175(15) 0.028(8) -0.033(9) -0.016(5)
C6 0.054(7) 0.076(8) 0.163(15) 0.043(9) -0.036(8) -0.030(6)
C7 0.048(5) 0.064(6) 0.128(11) 0.037(7) -0.019(6) -0.013(5)
C8 0.045(5) 0.052(6) 0.113(10) 0.019(6) -0.012(6) -0.004(4)
C9 0.042(5) 0.046(5) 0.110(10) 0.016(6) -0.018(6) -0.007(4)
O3 0.042(3) 0.049(3) 0.094(5) 0.005(3) -0.014(3) -0.014(3)
O4 0.062(4) 0.057(4) 0.085(5) 0.004(4) -0.009(4) -0.013(3)
C10 0.113(10) 0.073(7) 0.093(10) 0.011(7) 0.008(8) -0.007(7)
O5 0.047(3) 0.051(3) 0.081(5) -0.003(3) -0.011(3) -0.007(3)
C12 0.045(5) 0.057(5) 0.083(7) 0.001(5) -0.015(5) -0.009(4)
C22 0.047(5) 0.075(6) 0.087(8) 0.008(6) -0.022(5) -0.018(5)
C13 0.043(5) 0.053(5) 0.097(8) 0.006(5) -0.020(5) -0.006(4)
N2 0.046(4) 0.052(4) 0.089(6) 0.000(4) -0.032(5) -0.004(3)
C14 0.053(6) 0.060(6) 0.089(8) -0.016(6) -0.010(6) -0.009(5)
C15 0.055(6) 0.054(5) 0.093(8) -0.004(5) -0.025(6) 0.002(5)
C16 0.071(7) 0.071(7) 0.111(11) 0.016(7) -0.022(7) 0.007(6)
C17 0.107(10) 0.065(7) 0.103(10) 0.016(7) -0.027(9) 0.016(7)
C18 0.073(7) 0.078(7) 0.098(9) 0.010(7) -0.009(7) 0.003(6)
C19 0.071(7) 0.060(6) 0.085(8) 0.003(6) -0.024(6) -0.003(5)
C20 0.065(6) 0.051(5) 0.079(7) -0.001(5) -0.031(6) -0.012(5)
O6 0.053(4) 0.056(4) 0.078(5) -0.002(3) -0.020(4) -0.001(3)
O7 0.069(5) 0.075(4) 0.075(5) 0.009(4) -0.020(4) -0.005(4)
C21 0.088(9) 0.120(10) 0.076(9) 0.015(8) -0.017(7) 0.005(8)
O8 0.057(4) 0.060(4) 0.061(4) 0.000(3) -0.007(3) -0.019(3)
C23 0.080(7) 0.065(6) 0.092(9) 0.018(6) -0.010(7) -0.017(6)
C33 0.107(10) 0.092(8) 0.090(9) 0.017(7) -0.007(8) -0.032(8)
C24 0.069(7) 0.060(6) 0.091(8) 0.003(6) -0.010(6) -0.018(5)
N3 0.051(4) 0.049(4) 0.087(6) 0.008(4) -0.007(5) -0.012(3)
C25 0.053(5) 0.053(5) 0.075(7) -0.006(5) -0.007(5) -0.010(4)
C26 0.046(5) 0.057(5) 0.070(6) -0.014(5) -0.017(5) -0.003(4)
C27 0.054(6) 0.066(6) 0.093(8) -0.016(6) -0.023(6) -0.013(5)
C28 0.054(6) 0.075(7) 0.101(9) -0.010(6) -0.026(6) -0.006(5)
C29 0.055(6) 0.067(6) 0.090(8) -0.004(5) -0.030(6) -0.004(5)
C30 0.051(5) 0.055(5) 0.083(7) 0.000(5) -0.021(5) -0.006(4)
C31 0.036(4) 0.058(5) 0.076(7) -0.011(5) -0.014(5) -0.008(4)
O9 0.051(3) 0.054(3) 0.070(4) 0.004(3) -0.026(3) -0.015(3)
O10 0.055(4) 0.057(4) 0.090(5) 0.008(3) -0.023(4) -0.014(3)
C32 0.079(8) 0.047(6) 0.169(14) 0.027(7) -0.038(8) -0.011(5)
O11 0.054(4) 0.054(4) 0.092(5) 0.002(3) -0.010(4) -0.005(3)
O12 0.051(4) 0.051(4) 0.083(5) 0.002(3) -0.016(4) -0.007(3)
C34 0.037(5) 0.071(7) 0.113(10) 0.004(6) -0.018(6) -0.010(5)
O13 0.087(5) 0.080(5) 0.078(5) 0.004(4) -0.008(4) -0.011(4)

loop_
_atom_type_symbol
_atom_type_description
_atom_type_scat_dispersion_real
_atom_type_scat_dispersion_imag
_atom_type_scat_source
C C 0.0043 0.0021 http://www.bmsc.washington.edu/scatter/
H H 0.0000 0.0000 'International Tables Vol C Tables 4.2.6.8 and 6.1.1.4'
N N 0.0082 0.0043 http://www.bmsc.washington.edu/scatter/
O O 0.0142 0.0079 http://www.bmsc.washington.edu/scatter/
Cl Cl 0.1776 0.2015 http://www.bmsc.washington.edu/scatter/
Ca Ca 0.2647 0.3862 http://www.bmsc.washington.edu/scatter/
Mn Mn 0.3566 0.9084 http://www.bmsc.washington.edu/scatter/

loop_
_geom_angle_atom_site_label_1
_geom_angle_atom_site_label_2
_geom_angle_atom_site_label_3
_geom_angle
O2 Mn1 O1 89.4(3)
O2 Mn1 O3 174.0(3)
O1 Mn1 O3 96.2(3)
O2 Mn1 N1 85.8(4)
O1 Mn1 N1 164.8(3)
O3 Mn1 N1 88.3(4)
O2 Mn1 O11 94.4(3)
O1 Mn1 O11 99.4(2)
O3 Mn1 O11 86.9(3)
N1 Mn1 O11 95.4(3)
O2 Mn1 Cl1 91.1(2)
O1 Mn1 Cl1 79.08(17)
O3 Mn1 Cl1 87.90(19)
N1 Mn1 Cl1 86.6(3)
O11 Mn1 Cl1 174.3(2)
O2 Mn1 Ca1 40.3(2)
O1 Mn1 Ca1 50.1(2)
O3 Mn1 Ca1 144.65(19)
N1 Mn1 Ca1 121.6(3)
O11 Mn1 Ca1 106.65(19)
Cl1 Mn1 Ca1 76.61(8)
O5 Mn2 O6 173.1(3)
O5 Mn2 O1 96.4(3)
O6 Mn2 O1 90.2(3)
O5 Mn2 N2 83.5(3)
O6 Mn2 N2 89.8(3)
O1 Mn2 N2 177.8(3)
O5 Mn2 Cl1 92.58(19)
O6 Mn2 Cl1 89.9(2)
O1 Mn2 Cl1 84.67(17)
N2 Mn2 Cl1 97.6(2)
O5 Mn2 Cl2 88.64(18)
O6 Mn2 Cl2 90.03(19)
O1 Mn2 Cl2 85.56(17)
N2 Mn2 Cl2 92.2(2)
Cl1 Mn2 Cl2 170.22(10)
O5 Mn2 Mn3 95.89(18)
O6 Mn2 Mn3 88.70(19)
O1 Mn2 Mn3 32.46(16)
N2 Mn2 Mn3 145.3(2)
Cl1 Mn2 Mn3 117.08(8)
Cl2 Mn2 Mn3 53.15(6)
O5 Mn2 Ca1 145.48(19)
O6 Mn2 Ca1 41.4(2)
O1 Mn2 Ca1 49.82(19)
N2 Mn2 Ca1 130.5(3)
Cl1 Mn2 Ca1 79.13(8)
Cl2 Mn2 Ca1 94.41(8)
Mn3 Mn2 Ca1 60.26(5)
O8 Mn3 O1 93.9(3)
O8 Mn3 O9 174.8(2)
O1 Mn3 O9 90.9(2)
O8 Mn3 N3 84.4(3)
O1 Mn3 N3 174.0(3)
O9 Mn3 N3 91.0(3)
O8 Mn3 O12 90.1(3)
O1 Mn3 O12 96.4(2)
O9 Mn3 O12 87.6(3)
N3 Mn3 O12 89.3(3)
O8 Mn3 Cl2 91.9(2)
O1 Mn3 Cl2 84.05(19)
O9 Mn3 Cl2 90.5(2)
N3 Mn3 Cl2 90.3(2)
O12 Mn3 Cl2 178.0(2)
O8 Mn3 Mn2 92.57(19)
O1 Mn3 Mn2 33.13(18)
O9 Mn3 Mn2 92.46(18)
N3 Mn3 Mn2 141.1(2)
O12 Mn3 Mn2 129.50(16)
Cl2 Mn3 Mn2 50.96(5)
O8 Mn3 Ca1 42.83(17)
O1 Mn3 Ca1 52.07(19)
O9 Mn3 Ca1 141.44(17)
N3 Mn3 Ca1 127.0(3)
O12 Mn3 Ca1 86.64(18)
Cl2 Mn3 Ca1 95.15(7)
Mn2 Mn3 Ca1 63.21(5)
O5 Mn4 O9 109.6(2)
O5 Mn4 O3 84.6(2)
O9 Mn4 O3 100.5(2)
O5 Mn4 O4 96.2(2)
O9 Mn4 O4 152.1(2)
O3 Mn4 O4 70.9(3)
O5 Mn4 O10 170.9(3)
O9 Mn4 O10 69.3(2)
O3 Mn4 O10 86.8(2)
O4 Mn4 O10 83.6(2)
O5 Mn4 Cl3 104.02(19)
O9 Mn4 Cl3 90.18(18)
O3 Mn4 Cl3 163.29(19)
O4 Mn4 Cl3 93.7(2)
O10 Mn4 Cl3 85.04(19)
O2 Ca1 O13 94.6(3)
O2 Ca1 O14B 90.7(7)
O13 Ca1 O14B 80.3(11)
O2 Ca1 O8 108.9(2)
O13 Ca1 O8 87.8(3)
O14B Ca1 O8 157.9(7)
O2 Ca1 O6 113.7(3)
O13 Ca1 O6 151.3(3)
O14B Ca1 O6 94.2(11)
O8 Ca1 O6 87.3(2)
O2 Ca1 O14A 86.1(6)
O13 Ca1 O14A 93.5(5)
O14B Ca1 O14A 13.7(10)
O8 Ca1 O14A 164.8(6)
O6 Ca1 O14A 84.2(6)
O2 Ca1 O14C 80.3(11)
O13 Ca1 O14C 81.1(15)
O14B Ca1 O14C 10.4(14)
O8 Ca1 O14C 166.2(15)
O6 Ca1 O14C 98.5(14)
O14A Ca1 O14C 14.3(13)
O2 Ca1 O7 163.2(3)
O13 Ca1 O7 87.6(3)
O14B Ca1 O7 73.2(8)
O8 Ca1 O7 87.8(2)
O6 Ca1 O7 64.0(2)
O14A Ca1 O7 77.1(6)
O14C Ca1 O7 83.5(11)
O2 Ca1 O1 64.2(2)
O13 Ca1 O1 136.4(2)
O14B Ca1 O1 133.6(9)
O8 Ca1 O1 66.63(19)
O6 Ca1 O1 65.7(2)
O14A Ca1 O1 120.4(5)
O14C Ca1 O1 127.2(15)
O7 Ca1 O1 124.0(2)
O2 Ca1 Mn3 83.31(18)
O13 Ca1 Mn3 110.5(2)
O14B Ca1 Mn3 168.0(9)
O8 Ca1 Mn3 32.82(15)
O6 Ca1 Mn3 78.87(17)
O14A Ca1 Mn3 154.4(5)
O14C Ca1 Mn3 160.7(14)
O7 Ca1 Mn3 111.60(19)
O1 Ca1 Mn3 34.42(12)
O2 Ca1 Mn1 31.31(19)
O13 Ca1 Mn1 120.9(2)
O14B Ca1 Mn1 110.3(7)
O8 Ca1 Mn1 91.77(16)
O6 Ca1 Mn1 87.48(17)
O14A Ca1 Mn1 100.4(5)
O14C Ca1 Mn1 100.9(13)
O7 Ca1 Mn1 151.5(2)
O1 Ca1 Mn1 33.52(12)
Mn3 Ca1 Mn1 60.00(5)
O2 Ca1 Mn2 86.4(2)
O13 Ca1 Mn2 166.8(2)
O14B Ca1 Mn2 112.8(11)
O8 Ca1 Mn2 79.42(17)
O6 Ca1 Mn2 32.42(16)
O14A Ca1 Mn2 99.6(5)
O14C Ca1 Mn2 112.0(15)
O7 Ca1 Mn2 95.3(2)
O1 Ca1 Mn2 33.89(13)
Mn3 Ca1 Mn2 56.54(5)
Mn1 Ca1 Mn2 56.79(5)
Mn2 Cl1 Mn1 75.09(7)
Mn2 Cl2 Mn3 75.89(7)
Mn3 O1 Mn1 126.2(3)
Mn3 O1 Mn2 114.4(3)
Mn1 O1 Mn2 116.8(3)
Mn3 O1 Ca1 93.5(2)
Mn1 O1 Ca1 96.4(3)
Mn2 O1 Ca1 96.3(2)
C1B O2 C1A 38.7(19)
C1B O2 Mn1 115(2)
C1A O2 Mn1 110.5(7)
C1B O2 Ca1 136(2)
C1A O2 Ca1 127.8(7)
Mn1 O2 Ca1 108.4(3)
O2 C1A C11A 104.5(12)
O2 C1A C2A 106.0(13)
C11A C1A C2A 115.5(16)
N1 C2A C1A 108.6(18)
O2 C1B C11B 121(5)
O2 C1B C2B 103(4)
C11B C1B C2B 111(4)
C1B C2B N1 105(4)
C3 N1 C2A 121.8(12)
C3 N1 C2B 120.5(17)
C2A N1 C2B 16(2)
C3 N1 Mn1 128.8(9)
C2A N1 Mn1 109.1(10)
C2B N1 Mn1 106.7(18)
N1 C3 C4 124.0(10)
C3 C4 C5 117.6(11)
C3 C4 C9 123.8(10)
C5 C4 C9 118.6(14)
C6 C5 C4 122.8(13)
C5 C6 C7 119.6(11)
C8 C7 C6 119.4(14)
O4 C8 C9 114.6(8)
O4 C8 C7 124.3(12)
C9 C8 C7 121.1(11)
O3 C9 C8 118.3(9)
O3 C9 C4 123.3(12)
C8 C9 C4 118.4(9)
C9 O3 Mn1 126.4(7)
C9 O3 Mn4 117.2(7)
Mn1 O3 Mn4 113.5(3)
C8 O4 C10 116.7(9)
C8 O4 Mn4 117.2(7)
C10 O4 Mn4 126.0(6)
C12 O5 Mn2 113.7(5)
C12 O5 Mn4 121.6(6)
Mn2 O5 Mn4 116.2(3)
O5 C12 C22 112.1(8)
O5 C12 C13 107.0(8)
C22 C12 C13 110.6(7)
N2 C13 C12 105.7(7)
C14 N2 C13 121.0(9)
C14 N2 Mn2 126.4(8)
C13 N2 Mn2 111.7(5)
N2 C14 C15 125.0(10)
C20 C15 C16 121.0(11)
C20 C15 C14 121.7(9)
C16 C15 C14 117.3(11)
C17 C16 C15 118.8(12)
C16 C17 C18 121.9(11)
C19 C18 C17 119.7(12)
C18 C19 O7 124.6(11)
C18 C19 C20 120.7(12)
O7 C19 C20 114.6(9)
O6 C20 C15 124.4(10)
O6 C20 C19 117.8(10)
C15 C20 C19 117.7(9)
C20 O6 Mn2 126.1(7)
C20 O6 Ca1 124.8(7)
Mn2 O6 Ca1 106.2(3)
C19 O7 C21 117.4(9)
C19 O7 Ca1 118.6(6)
C21 O7 Ca1 123.8(7)
C23 O8 Mn3 114.8(6)
C23 O8 Ca1 139.8(6)
Mn3 O8 Ca1 104.3(2)
O8 C23 C33 110.1(10)
O8 C23 C24 110.2(9)
C33 C23 C24 113.4(10)
N3 C24 C23 106.4(8)
C25 N3 C24 122.7(8)
C25 N3 Mn3 127.0(6)
C24 N3 Mn3 110.3(6)
N3 C25 C26 123.2(8)
C27 C26 C31 119.4(9)
C27 C26 C25 118.4(9)
C31 C26 C25 122.1(8)
C28 C27 C26 121.7(9)
C27 C28 C29 119.7(10)
C30 C29 C28 120.3(10)
O10 C30 C29 125.6(9)
O10 C30 C31 113.4(8)
C29 C30 C31 120.8(9)
O9 C31 C30 118.4(7)
O9 C31 C26 123.9(8)
C30 C31 C26 117.7(8)
C31 O9 Mn3 123.7(6)
C31 O9 Mn4 116.3(5)
Mn3 O9 Mn4 119.9(3)
C30 O10 C32 117.3(8)
C30 O10 Mn4 110.8(5)
C32 O10 Mn4 131.8(6)
C34 O11 Mn1 127.9(6)
C34 O12 Mn3 124.6(6)
O11 C34 O12 126.3(9)
O11 C34 C35A 115.6(11)
O12 C34 C35A 116.8(10)
O11 C34 C35B 117.3(12)
O12 C34 C35B 113.1(11)
C35A C34 C35B 32.3(10)
C41B O14B Ca1 107(3)
O56B C41B C56B 46(4)
O56B C41B O14B 149(6)
C56B C41B O14B 160(6)
C42C O14C Ca1 148(5)
O15C C42C O14C 131(6)
O15C C42C C43C 121(5)
O14C C42C C43C 108(5)
C41B O56B C56B 93(6)
O56B C56B C41B 41(4)

loop_
_geom_bond_atom_site_label_1
_geom_bond_atom_site_label_2
_geom_bond_distance
Mn1 O2 1.882(8)
Mn1 O1 1.910(6)
Mn1 O3 1.954(7)
Mn1 N1 1.967(9)
Mn1 O11 2.137(7)
Mn1 Cl1 2.795(3)
Mn1 Ca1 3.437(3)
Mn2 O5 1.918(7)
Mn2 O6 1.927(7)
Mn2 O1 1.936(6)
Mn2 N2 1.961(8)
Mn2 Cl1 2.572(3)
Mn2 Cl2 2.583(2)
Mn2 Mn3 3.2250(19)
Mn2 Ca1 3.451(3)
Mn3 O8 1.878(6)
Mn3 O1 1.901(5)
Mn3 O9 1.914(6)
Mn3 N3 1.968(7)
Mn3 O12 2.217(7)
Mn3 Cl2 2.661(3)
Mn3 Ca1 3.357(3)
Mn4 O5 2.129(6)
Mn4 O9 2.164(6)
Mn4 O3 2.243(6)
Mn4 O4 2.267(7)
Mn4 O10 2.380(6)
Mn4 Cl3 2.442(3)
Ca1 O2 2.341(7)
Ca1 O13 2.347(8)
Ca1 O14B 2.35(3)
Ca1 O8 2.355(6)
Ca1 O6 2.375(7)
Ca1 O14A 2.378(17)
Ca1 O14C 2.42(4)
Ca1 O7 2.535(7)
Ca1 O1 2.652(7)
O2 C1B 1.45(3)
O2 C1A 1.491(15)
C1A C11A 1.507(16)
C1A C2A 1.518(19)
C2A N1 1.37(3)
C1B C11B 1.52(2)
C1B C2B 1.53(3)
C2B N1 1.73(6)
N1 C3 1.267(14)
C3 C4 1.390(17)
C4 C5 1.420(15)
C4 C9 1.420(16)
C5 C6 1.35(2)
C6 C7 1.41(2)
C7 C8 1.411(14)
C8 O4 1.365(13)
C8 C9 1.410(16)
C9 O3 1.342(10)
O4 C10 1.443(14)
O5 C12 1.432(12)
C12 C22 1.516(14)
C12 C13 1.528(13)
C13 N2 1.476(13)
N2 C14 1.293(12)
C14 C15 1.443(15)
C15 C20 1.398(15)
C15 C16 1.414(14)
C16 C17 1.349(17)
C17 C18 1.385(18)
C18 C19 1.377(15)
C19 O7 1.380(13)
C19 C20 1.408(15)
C20 O6 1.331(11)
O7 C21 1.420(13)
O8 C23 1.411(11)
C23 C33 1.478(16)
C23 C24 1.520(16)
C24 N3 1.450(12)
N3 C25 1.302(12)
C25 C26 1.455(13)
C26 C27 1.385(13)
C26 C31 1.426(12)
C27 C28 1.362(15)
C28 C29 1.388(14)
C29 C30 1.386(13)
C30 O10 1.375(10)
C30 C31 1.404(13)
C31 O9 1.341(10)
O10 C32 1.434(11)
O11 C34 1.251(11)
O12 C34 1.260(11)
C34 C35A 1.51(2)
C34 C35B 1.54(3)
O14B C41B 1.78(9)
C41B O56B 1.13(8)
C41B C56B 1.73(9)
O14C C42C 1.22(6)
O15C C42C 1.16(6)
C42C C43C 1.64(10)
O51B C51B 1.37(4)
O51C C51C 1.52(10)
O52A C52A 1.36(3)
O53 C53 1.42(2)
O54 C54 1.43(2)
O55A C55A 1.40(3)
O55B C55B 0.99(8)
O56A C56A 1.34(3)
O56B C56B 1.24(6)
